data_7016155
loop_
_publ_author_name
'Pogozhev, Dmitry'
'Baudron, St\'ephane A'
'Hosseini, Mir Wais'

_publ_section_title
;
 From insertion of rhodium acetate paddlewheels into functionalized
 7-azaindole hydrogen-bonded dimers to infinite architectures.
;
_journal_issue 28
_journal_name_full 'Dalton transactions (Cambridge, England : 2003)'
_journal_page_first 7403
_journal_page_last 7411
_journal_paper_doi 10.1039/c1dt10359h
_journal_volume 40
_journal_year 2011
_chemical_formula_moiety 'C36 H30 N6 O8 Rh2, 2(C3 H7 N O)'
_chemical_formula_sum 'C42 H44 N8 O10 Rh2'
_chemical_formula_weight 1026.67
_chemical_name_systematic
;
?
;
_space_group_IT_number 2
_symmetry_cell_setting triclinic
_symmetry_space_group_name_Hall '-P 1'
_symmetry_space_group_name_H-M 'P -1'
_atom_sites_solution_hydrogens geom
_atom_sites_solution_primary direct
_atom_sites_solution_secondary difmap
_audit_creation_method SHELXL-97
_cell_angle_alpha 78.2360(10)
_cell_angle_beta 84.2670(10)
_cell_angle_gamma 85.0210(10)
_cell_formula_units_Z 1
_cell_length_a 8.0638(2)
_cell_length_b 11.2180(3)
_cell_length_c 12.0060(3)
_cell_measurement_reflns_used 4101
_cell_measurement_temperature 173(2)
_cell_measurement_theta_max 27.30
_cell_measurement_theta_min 2.54
_cell_volume 1055.47(5)
_computing_cell_refinement 'Bruker SMART'
_computing_data_collection 'Bruker SMART'
_computing_data_reduction 'Bruker SAINT'
_computing_molecular_graphics 'Bruker SHELXTL'
_computing_publication_material 'Bruker SHELXTL'
_computing_structure_refinement 'Bruker SHELXTL'
_computing_structure_solution 'Bruker SHELXTL'
_diffrn_ambient_temperature 173(2)
_diffrn_measured_fraction_theta_full 0.980
_diffrn_measured_fraction_theta_max 0.980
_diffrn_measurement_device_type 'CCD area detector'
_diffrn_measurement_method 'phi and omega scans'
_diffrn_radiation_monochromator graphite
_diffrn_radiation_source 'fine-focus sealed tube'
_diffrn_radiation_type MoK\a
_diffrn_radiation_wavelength 0.71073
_diffrn_reflns_av_R_equivalents 0.0376
_diffrn_reflns_av_sigmaI/netI 0.0485
_diffrn_reflns_limit_h_max 10
_diffrn_reflns_limit_h_min -10
_diffrn_reflns_limit_k_max 14
_diffrn_reflns_limit_k_min -14
_diffrn_reflns_limit_l_max 15
_diffrn_reflns_limit_l_min -13
_diffrn_reflns_number 13745
_diffrn_reflns_theta_full 27.60
_diffrn_reflns_theta_max 27.60
_diffrn_reflns_theta_min 1.74
_exptl_absorpt_coefficient_mu 0.850
_exptl_absorpt_correction_T_max 0.9274
_exptl_absorpt_correction_T_min 0.8285
_exptl_absorpt_correction_type multi-scan
_exptl_absorpt_process_details sadabs
_exptl_crystal_colour pink
_exptl_crystal_density_diffrn 1.615
_exptl_crystal_density_meas ?
_exptl_crystal_density_method 'not measured'
_exptl_crystal_description plate
_exptl_crystal_F_000 522
_exptl_crystal_size_max 0.23
_exptl_crystal_size_mid 0.21
_exptl_crystal_size_min 0.09
_refine_diff_density_max 0.836
_refine_diff_density_min -1.150
_refine_diff_density_rms 0.223
_refine_ls_extinction_method none
_refine_ls_goodness_of_fit_ref 1.165
_refine_ls_hydrogen_treatment riding
_refine_ls_matrix_type full
_refine_ls_number_parameters 278
_refine_ls_number_reflns 4812
_refine_ls_number_restraints 0
_refine_ls_restrained_S_all 1.165
_refine_ls_R_factor_all 0.0434
_refine_ls_R_factor_gt 0.0344
_refine_ls_shift/su_max 0.000
_refine_ls_shift/su_mean 0.000
_refine_ls_structure_factor_coef Fsqd
_refine_ls_weighting_details 'calc w=1/[\s^2^(Fo^2^)+(0.0532P)^2^+0.0000P] where P=(Fo^2^+2Fc^2^)/3'
_refine_ls_weighting_scheme calc
_refine_ls_wR_factor_gt 0.0848
_refine_ls_wR_factor_ref 0.1064
_reflns_number_gt 4216
_reflns_number_total 4812
_reflns_threshold_expression >2sigma(I)
_cod_data_source_file c1dt10359h.txt
_cod_data_source_block compound_10_173
_cod_depositor_comments
;
The following automatic conversions were performed:

'_symmetry_cell_setting' value 'Triclinic' changed to 'triclinic'
according to /home/saulius/struct/CIF-dictionaries/cif_core.dic
dictionary named 'cif_core.dic' version 2.4.1 from 2010-06-29.

Automatic conversion script
Id: cif_fix_values 1715 2011-07-08 13:25:40Z adriana 

The following automatic conversions were performed:

'_exptl_crystal_density_meas' value 'not measured' was changed to '?'
- the value is perceived as not measured.

Automatic conversion script
Id: cif_fix_values 3008 2015-01-20 13:52:24Z robertas 
;
_cod_original_sg_symbol_H-M 'P-1 '
_cod_database_code 7016155

loop_
_symmetry_equiv_pos_as_xyz
'x, y, z'
'-x, -y, -z'

loop_
_atom_site_label
_atom_site_type_symbol
_atom_site_fract_x
_atom_site_fract_y
_atom_site_fract_z
_atom_site_U_iso_or_equiv
_atom_site_adp_type
_atom_site_occupancy
_atom_site_symmetry_multiplicity
_atom_site_calc_flag
_atom_site_refinement_flags
_atom_site_disorder_assembly
_atom_site_disorder_group
C1 C 0.3124(4) 0.4408(3) -0.2400(3) 0.0221(7) Uani 1 1 d . . .
H1 H 0.3479 0.4487 -0.3172 0.027 Uiso 1 1 calc R . .
C2 C 0.3353(4) 0.5251(3) -0.1746(3) 0.0187(7) Uani 1 1 d . . .
C3 C 0.2624(4) 0.4751(3) -0.0618(3) 0.0169(6) Uani 1 1 d . . .
C4 C 0.2363(4) 0.5092(3) 0.0458(3) 0.0247(7) Uani 1 1 d . . .
H4 H 0.2710 0.5827 0.0566 0.030 Uiso 1 1 calc R . .
C5 C 0.1576(4) 0.4298(3) 0.1342(3) 0.0255(7) Uani 1 1 d . . .
H5 H 0.1384 0.4503 0.2059 0.031 Uiso 1 1 calc R . .
C6 C 0.1067(4) 0.3198(3) 0.1180(3) 0.0214(7) Uani 1 1 d . . .
H6 H 0.0548 0.2687 0.1801 0.026 Uiso 1 1 calc R . .
C7 C 0.2019(3) 0.3619(3) -0.0677(3) 0.0162(6) Uani 1 1 d . . .
C8 C 0.4192(4) 0.6380(3) -0.2170(3) 0.0198(7) Uani 1 1 d . . .
C9 C 0.4156(4) 0.7281(3) -0.1532(3) 0.0298(8) Uani 1 1 d . . .
H9 H 0.3548 0.7183 -0.0823 0.036 Uiso 1 1 calc R . .
C10 C 0.5011(5) 0.8331(3) -0.1929(3) 0.0320(9) Uani 1 1 d . . .
H10 H 0.4998 0.8914 -0.1476 0.038 Uiso 1 1 calc R . .
C11 C 0.5880(4) 0.8509(3) -0.2997(3) 0.0253(7) Uani 1 1 d . . .
C12 C 0.5914(4) 0.7625(3) -0.3660(3) 0.0278(8) Uani 1 1 d . . .
H12 H 0.6485 0.7740 -0.4382 0.033 Uiso 1 1 calc R . .
C13 C 0.5097(4) 0.6578(3) -0.3239(3) 0.0266(8) Uani 1 1 d . . .
H13 H 0.5150 0.5982 -0.3681 0.032 Uiso 1 1 calc R . .
C14 C 0.6749(5) 0.9599(4) -0.3428(4) 0.0441(7) Uani 1 1 d . . .
C15 C 0.1234(4) 0.0187(3) -0.2129(3) 0.0191(6) Uani 1 1 d . . .
C16 C 0.1851(4) 0.0334(3) -0.3374(3) 0.0301(8) Uani 1 1 d . . .
H16A H 0.2277 -0.0445 -0.3536 0.045 Uiso 1 1 calc R . .
H16B H 0.2723 0.0890 -0.3545 0.045 Uiso 1 1 calc R . .
H16C H 0.0945 0.0649 -0.3836 0.045 Uiso 1 1 calc R . .
C17 C 0.2789(4) -0.1060(3) 0.0784(3) 0.0189(6) Uani 1 1 d . . .
C18 C 0.4375(4) -0.1665(3) 0.1245(3) 0.0250(7) Uani 1 1 d . . .
H18A H 0.4411 -0.1550 0.2012 0.037 Uiso 1 1 calc R . .
H18B H 0.5313 -0.1312 0.0777 0.037 Uiso 1 1 calc R . .
H18C H 0.4417 -0.2523 0.1242 0.037 Uiso 1 1 calc R . .
N1 N 0.1283(3) 0.2835(2) 0.0176(2) 0.0145(5) Uani 1 1 d . . .
N2 N 0.2313(3) 0.3449(2) -0.1771(2) 0.0203(6) Uani 1 1 d . . .
H2 H 0.2032 0.2837 -0.2023 0.024 Uiso 1 1 calc R . .
N3 N 0.7440(4) 1.0461(3) -0.3788(3) 0.0441(7) Uani 1 1 d . . .
O1 O -0.0561(3) 0.0782(2) 0.16613(18) 0.0204(5) Uani 1 1 d . . .
O2 O 0.1430(3) 0.10651(19) -0.16346(18) 0.0192(5) Uani 1 1 d . . .
O3 O 0.2621(2) 0.00956(19) 0.06153(19) 0.0193(5) Uani 1 1 d . . .
O4 O -0.1730(3) 0.17505(19) -0.05895(19) 0.0192(5) Uani 1 1 d . . .
Rh1 Rh 0.04642(3) 0.09846(2) 0.002575(19) 0.01466(10) Uani 1 1 d . . .
C19 C 0.0253(6) 0.3607(4) 0.5941(3) 0.0434(10) Uani 1 1 d . . .
H19 H -0.0011 0.3899 0.6613 0.052 Uiso 1 1 calc R . .
C20 C -0.0725(5) 0.2951(4) 0.4341(3) 0.0409(10) Uani 1 1 d . . .
H20A H 0.0454 0.2849 0.4143 0.061 Uiso 1 1 calc R . .
H20B H -0.1228 0.3538 0.3751 0.061 Uiso 1 1 calc R . .
H20C H -0.1213 0.2184 0.4421 0.061 Uiso 1 1 calc R . .
C21 C -0.2740(5) 0.3609(4) 0.5839(4) 0.0478(11) Uani 1 1 d . . .
H21A H -0.2779 0.3769 0.6597 0.072 Uiso 1 1 calc R . .
H21B H -0.3348 0.2907 0.5852 0.072 Uiso 1 1 calc R . .
H21C H -0.3235 0.4303 0.5345 0.072 Uiso 1 1 calc R . .
N4 N -0.1013(4) 0.3379(3) 0.5418(3) 0.0331(7) Uani 1 1 d . . .
O5 O 0.1740(4) 0.3473(3) 0.5633(3) 0.0494(8) Uani 1 1 d . . .

loop_
_atom_site_aniso_label
_atom_site_aniso_U_11
_atom_site_aniso_U_22
_atom_site_aniso_U_33
_atom_site_aniso_U_23
_atom_site_aniso_U_13
_atom_site_aniso_U_12
C1 0.0280(17) 0.0184(17) 0.0189(16) 0.0000(13) -0.0013(13) -0.0053(13)
C2 0.0199(15) 0.0154(16) 0.0214(16) -0.0035(13) -0.0023(13) -0.0035(12)
C3 0.0176(14) 0.0122(15) 0.0216(16) -0.0033(13) -0.0033(12) -0.0032(12)
C4 0.0348(18) 0.0202(17) 0.0221(17) -0.0089(14) -0.0009(14) -0.0084(14)
C5 0.0337(18) 0.0238(18) 0.0209(17) -0.0083(14) 0.0035(14) -0.0096(15)
C6 0.0255(16) 0.0159(16) 0.0216(17) -0.0012(13) 0.0028(13) -0.0073(13)
C7 0.0156(14) 0.0136(15) 0.0198(16) -0.0034(13) -0.0032(12) -0.0016(12)
C8 0.0197(15) 0.0145(16) 0.0250(17) -0.0030(13) -0.0021(13) -0.0026(12)
C9 0.038(2) 0.0227(18) 0.0271(19) -0.0055(15) 0.0136(16) -0.0105(16)
C10 0.048(2) 0.0194(18) 0.029(2) -0.0080(15) 0.0088(17) -0.0140(16)
C11 0.0279(17) 0.0170(17) 0.0290(19) 0.0001(14) 0.0030(15) -0.0085(14)
C12 0.0328(18) 0.0265(19) 0.0234(18) -0.0048(15) 0.0061(15) -0.0093(15)
C13 0.0354(19) 0.0240(18) 0.0231(18) -0.0102(15) 0.0030(15) -0.0097(15)
C14 0.0547(17) 0.0362(15) 0.0414(16) -0.0095(13) 0.0136(13) -0.0196(12)
C15 0.0212(15) 0.0172(16) 0.0186(16) -0.0032(13) -0.0004(13) -0.0023(13)
C16 0.043(2) 0.0286(19) 0.0197(17) -0.0076(15) 0.0075(15) -0.0113(16)
C17 0.0203(15) 0.0194(16) 0.0169(15) -0.0044(13) 0.0029(12) -0.0039(13)
C18 0.0214(16) 0.0199(17) 0.0330(19) -0.0034(15) -0.0028(14) -0.0016(13)
N1 0.0168(12) 0.0106(12) 0.0165(13) -0.0016(10) -0.0037(10) -0.0029(10)
N2 0.0261(14) 0.0148(14) 0.0207(14) -0.0035(11) -0.0018(11) -0.0056(11)
N3 0.0547(17) 0.0362(15) 0.0414(16) -0.0095(13) 0.0136(13) -0.0196(12)
O1 0.0254(11) 0.0169(11) 0.0196(11) -0.0061(9) 0.0045(9) -0.0069(9)
O2 0.0246(11) 0.0146(11) 0.0187(11) -0.0040(9) 0.0035(9) -0.0068(9)
O3 0.0183(11) 0.0143(11) 0.0253(12) -0.0022(9) -0.0022(9) -0.0037(9)
O4 0.0190(10) 0.0131(11) 0.0263(12) -0.0048(9) -0.0025(9) -0.0033(9)
Rh1 0.01631(14) 0.01121(15) 0.01684(15) -0.00372(10) 0.00100(10) -0.00361(10)
C19 0.059(3) 0.043(3) 0.034(2) -0.020(2) -0.012(2) 0.008(2)
C20 0.045(2) 0.048(3) 0.033(2) -0.013(2) -0.0054(18) -0.005(2)
C21 0.050(3) 0.047(3) 0.043(2) -0.007(2) 0.005(2) 0.002(2)
N4 0.0401(18) 0.0294(17) 0.0289(17) -0.0054(14) -0.0030(14) 0.0007(14)
O5 0.0473(17) 0.056(2) 0.054(2) -0.0332(17) -0.0131(15) 0.0045(15)

loop_
_atom_type_symbol
_atom_type_description
_atom_type_scat_dispersion_real
_atom_type_scat_dispersion_imag
_atom_type_scat_source
C C 0.0030 0.0020 'International Tables Vol C Tables 4.2.6.8 and 6.1.1.4'
H H 0.0000 0.0000 'International Tables Vol C Tables 4.2.6.8 and 6.1.1.4'
N N 0.0060 0.0030 'International Tables Vol C Tables 4.2.6.8 and 6.1.1.4'
O O 0.0110 0.0060 'International Tables Vol C Tables 4.2.6.8 and 6.1.1.4'
Rh Rh -1.1180 0.9190 'International Tables Vol C Tables 4.2.6.8 and 6.1.1.4'

loop_
_geom_angle_atom_site_label_1
_geom_angle_atom_site_label_2
_geom_angle_atom_site_label_3
_geom_angle
_geom_angle_site_symmetry_1
_geom_angle_site_symmetry_3
_geom_angle_publ_flag
N2 C1 C2 111.2(3) . . ?
N2 C1 H1 124.4 . . ?
C2 C1 H1 124.4 . . ?
C1 C2 C3 105.1(3) . . ?
C1 C2 C8 124.5(3) . . ?
C3 C2 C8 130.4(3) . . ?
C4 C3 C7 115.8(3) . . ?
C4 C3 C2 137.5(3) . . ?
C7 C3 C2 106.7(3) . . ?
C5 C4 C3 117.7(3) . . ?
C5 C4 H4 121.2 . . ?
C3 C4 H4 121.2 . . ?
C4 C5 C6 121.1(3) . . ?
C4 C5 H5 119.5 . . ?
C6 C5 H5 119.5 . . ?
N1 C6 C5 123.5(3) . . ?
N1 C6 H6 118.3 . . ?
C5 C6 H6 118.3 . . ?
N1 C7 N2 124.6(3) . . ?
N1 C7 C3 127.0(3) . . ?
N2 C7 C3 108.4(3) . . ?
C9 C8 C13 117.3(3) . . ?
C9 C8 C2 122.0(3) . . ?
C13 C8 C2 120.7(3) . . ?
C8 C9 C10 121.4(3) . . ?
C8 C9 H9 119.3 . . ?
C10 C9 H9 119.3 . . ?
C11 C10 C9 120.0(3) . . ?
C11 C10 H10 120.0 . . ?
C9 C10 H10 120.0 . . ?
C10 C11 C12 119.6(3) . . ?
C10 C11 C14 120.7(3) . . ?
C12 C11 C14 119.7(3) . . ?
C13 C12 C11 119.5(3) . . ?
C13 C12 H12 120.2 . . ?
C11 C12 H12 120.2 . . ?
C12 C13 C8 122.2(3) . . ?
C12 C13 H13 118.9 . . ?
C8 C13 H13 118.9 . . ?
N3 C14 C11 178.9(4) . . ?
O1 C15 O2 125.2(3) 2 . ?
O1 C15 C16 117.7(3) 2 . ?
O2 C15 C16 117.0(3) . . ?
C15 C16 H16A 109.5 . . ?
C15 C16 H16B 109.5 . . ?
H16A C16 H16B 109.5 . . ?
C15 C16 H16C 109.5 . . ?
H16A C16 H16C 109.5 . . ?
H16B C16 H16C 109.5 . . ?
O3 C17 O4 125.6(3) . 2 ?
O3 C17 C18 117.4(3) . . ?
O4 C17 C18 117.0(3) 2 . ?
C17 C18 H18A 109.5 . . ?
C17 C18 H18B 109.5 . . ?
H18A C18 H18B 109.5 . . ?
C17 C18 H18C 109.5 . . ?
H18A C18 H18C 109.5 . . ?
H18B C18 H18C 109.5 . . ?
C7 N1 C6 114.9(3) . . ?
C7 N1 Rh1 124.71(19) . . ?
C6 N1 Rh1 120.3(2) . . ?
C7 N2 C1 108.7(3) . . ?
C7 N2 H2 125.7 . . ?
C1 N2 H2 125.7 . . ?
C15 O1 Rh1 119.89(19) 2 . ?
C15 O2 Rh1 119.1(2) . . ?
C17 O3 Rh1 119.6(2) . . ?
C17 O4 Rh1 119.0(2) 2 . ?
O1 Rh1 O4 91.64(9) . . ?
O1 Rh1 O3 89.07(9) . . ?
O4 Rh1 O3 175.69(7) . . ?
O1 Rh1 O2 175.62(8) . . ?
O4 Rh1 O2 87.98(9) . . ?
O3 Rh1 O2 90.99(9) . . ?
O1 Rh1 N1 88.59(9) . . ?
O4 Rh1 N1 91.84(8) . . ?
O3 Rh1 N1 92.43(8) . . ?
O2 Rh1 N1 95.78(8) . . ?
O1 Rh1 Rh1 88.25(6) . 2 ?
O4 Rh1 Rh1 88.32(6) . 2 ?
O3 Rh1 Rh1 87.45(6) . 2 ?
O2 Rh1 Rh1 87.38(6) . 2 ?
N1 Rh1 Rh1 176.84(6) . 2 ?
O5 C19 N4 126.7(3) . . ?
O5 C19 H19 116.6 . . ?
N4 C19 H19 116.6 . . ?
N4 C20 H20A 109.5 . . ?
N4 C20 H20B 109.5 . . ?
H20A C20 H20B 109.5 . . ?
N4 C20 H20C 109.5 . . ?
H20A C20 H20C 109.5 . . ?
H20B C20 H20C 109.5 . . ?
N4 C21 H21A 109.5 . . ?
N4 C21 H21B 109.5 . . ?
H21A C21 H21B 109.5 . . ?
N4 C21 H21C 109.5 . . ?
H21A C21 H21C 109.5 . . ?
H21B C21 H21C 109.5 . . ?
C19 N4 C21 122.3(3) . . ?
C19 N4 C20 120.6(3) . . ?
C21 N4 C20 117.0(3) . . ?

loop_
_geom_bond_atom_site_label_1
_geom_bond_atom_site_label_2
_geom_bond_distance
_geom_bond_site_symmetry_2
_geom_bond_publ_flag
C1 N2 1.360(4) . ?
C1 C2 1.381(4) . ?
C1 H1 0.9300 . ?
C2 C3 1.443(4) . ?
C2 C8 1.462(4) . ?
C3 C4 1.411(4) . ?
C3 C7 1.417(4) . ?
C4 C5 1.379(5) . ?
C4 H4 0.9300 . ?
C5 C6 1.390(4) . ?
C5 H5 0.9300 . ?
C6 N1 1.339(4) . ?
C6 H6 0.9300 . ?
C7 N1 1.333(4) . ?
C7 N2 1.359(4) . ?
C8 C9 1.385(4) . ?
C8 C13 1.398(4) . ?
C9 C10 1.391(5) . ?
C9 H9 0.9300 . ?
C10 C11 1.385(4) . ?
C10 H10 0.9300 . ?
C11 C12 1.389(5) . ?
C11 C14 1.440(5) . ?
C12 C13 1.376(5) . ?
C12 H12 0.9300 . ?
C13 H13 0.9300 . ?
C14 N3 1.143(5) . ?
C15 O1 1.259(4) 2 ?
C15 O2 1.278(3) . ?
C15 C16 1.509(4) . ?
C16 H16A 0.9600 . ?
C16 H16B 0.9600 . ?
C16 H16C 0.9600 . ?
C17 O3 1.268(4) . ?
C17 O4 1.269(4) 2 ?
C17 C18 1.497(4) . ?
C18 H18A 0.9600 . ?
C18 H18B 0.9600 . ?
C18 H18C 0.9600 . ?
N1 Rh1 2.279(2) . ?
N2 H2 0.8600 . ?
O1 C15 1.259(4) 2 ?
O1 Rh1 2.029(2) . ?
O2 Rh1 2.054(2) . ?
O3 Rh1 2.044(2) . ?
O4 C17 1.269(4) 2 ?
O4 Rh1 2.038(2) . ?
Rh1 Rh1 2.4076(4) 2 ?
C19 O5 1.225(5) . ?
C19 N4 1.320(5) . ?
C19 H19 0.9300 . ?
C20 N4 1.460(4) . ?
C20 H20A 0.9600 . ?
C20 H20B 0.9600 . ?
C20 H20C 0.9600 . ?
C21 N4 1.453(4) . ?
C21 H21A 0.9600 . ?
C21 H21B 0.9600 . ?
C21 H21C 0.9600 . ?
